data_7003665
loop_
_publ_author_name
'Clegg, William'
'Davidson, Matthew G.'
'Graham, David V.'
'Griffen, Gemma'
'Jones, Matthew D.'
'Kennedy, Alan R.'
'O'Hara, Charles T.'
'Russo, Luca'
'Thomson, Calum M.'

_publ_section_title
;
 Synthetic and structural investigations of alkali metal diamine
 bis(phenolate) complexes
;
_journal_issue 10
_journal_name_full 'Dalton Transactions'
_journal_page_first 1295
_journal_page_last 1301
_journal_paper_doi 10.1039/b718186h
_journal_year 2008
_chemical_formula_sum 'C52 H80 N4 Na4 O6'
_chemical_formula_weight 949.16
_chemical_name_systematic
;
?
;
_space_group_IT_number 14
_symmetry_cell_setting monoclinic
_symmetry_space_group_name_Hall '-P 2yn'
_symmetry_space_group_name_H-M 'P 1 21/n 1'
_atom_sites_solution_hydrogens geom
_atom_sites_solution_primary direct
_atom_sites_solution_secondary difmap
_audit_creation_method SHELXL-97
_cell_angle_alpha 90.00
_cell_angle_beta 111.185(2)
_cell_angle_gamma 90.00
_cell_formula_units_Z 4
_cell_length_a 16.2626(4)
_cell_length_b 16.8683(6)
_cell_length_c 21.4569(5)
_cell_measurement_reflns_used 10847
_cell_measurement_temperature 123(2)
_cell_measurement_theta_max 25.68
_cell_measurement_theta_min 1.00
_cell_volume 5488.3(3)
_computing_structure_refinement 'SHELXL97 (Sheldrick, 1997)'
_diffrn_ambient_temperature 123(2)
_diffrn_measured_fraction_theta_full 1.000
_diffrn_measured_fraction_theta_max 1.000
_diffrn_measurement_device_type 'Nonius KappaCCD'
_diffrn_measurement_method '\f and \w scans'
_diffrn_radiation_monochromator graphite
_diffrn_radiation_source 'fine-focus sealed tube'
_diffrn_radiation_type MoK\a
_diffrn_radiation_wavelength 0.71073
_diffrn_reflns_av_R_equivalents 0.0757
_diffrn_reflns_av_sigmaI/netI 0.0879
_diffrn_reflns_limit_h_max 18
_diffrn_reflns_limit_h_min -18
_diffrn_reflns_limit_k_max 19
_diffrn_reflns_limit_k_min -19
_diffrn_reflns_limit_l_max 24
_diffrn_reflns_limit_l_min -24
_diffrn_reflns_number 16661
_diffrn_reflns_theta_full 24.00
_diffrn_reflns_theta_max 24.00
_diffrn_reflns_theta_min 1.36
_diffrn_standards_number 0
_exptl_absorpt_coefficient_mu 0.101
_exptl_absorpt_correction_type none
_exptl_crystal_colour colourless
_exptl_crystal_density_diffrn 1.149
_exptl_crystal_density_method 'not measured'
_exptl_crystal_description block
_exptl_crystal_F_000 2048
_exptl_crystal_size_max 0.4
_exptl_crystal_size_mid 0.3
_exptl_crystal_size_min 0.3
_refine_diff_density_max 0.513
_refine_diff_density_min -0.420
_refine_diff_density_rms 0.087
_refine_ls_extinction_method none
_refine_ls_goodness_of_fit_ref 1.105
_refine_ls_hydrogen_treatment constr
_refine_ls_matrix_type full
_refine_ls_number_parameters 604
_refine_ls_number_reflns 8619
_refine_ls_number_restraints 0
_refine_ls_restrained_S_all 1.105
_refine_ls_R_factor_all 0.1479
_refine_ls_R_factor_gt 0.0839
_refine_ls_shift/su_max 0.001
_refine_ls_shift/su_mean 0.000
_refine_ls_structure_factor_coef Fsqd
_refine_ls_weighting_details 'calc w=1/[\s^2^(Fo^2^)+(0.1011P)^2^+8.2310P] where P=(Fo^2^+2Fc^2^)/3'
_refine_ls_weighting_scheme calc
_refine_ls_wR_factor_gt 0.1947
_refine_ls_wR_factor_ref 0.2350
_reflns_number_gt 5131
_reflns_number_total 8619
_reflns_threshold_expression I>2\s(I)
_cod_data_source_file b718186h.txt
_cod_data_source_block dvgcoh2
_cod_original_sg_symbol_H-M 'P 21/n'
_cod_database_code 7003665

loop_
_symmetry_equiv_pos_as_xyz
'x, y, z'
'-x+1/2, y+1/2, -z+1/2'
'-x, -y, -z'
'x-1/2, -y-1/2, z-1/2'

loop_
_atom_site_label
_atom_site_type_symbol
_atom_site_fract_x
_atom_site_fract_y
_atom_site_fract_z
_atom_site_U_iso_or_equiv
_atom_site_adp_type
_atom_site_occupancy
_atom_site_symmetry_multiplicity
_atom_site_calc_flag
_atom_site_refinement_flags
_atom_site_disorder_assembly
_atom_site_disorder_group
Na1 Na 0.13984(11) 0.16865(11) 0.92667(8) 0.0274(5) Uani 1 1 d . . .
Na2 Na 0.16251(11) 0.35365(11) 0.93112(8) 0.0284(5) Uani 1 1 d . A .
Na3 Na 0.33160(11) 0.24175(12) 0.99652(8) 0.0299(5) Uani 1 1 d . A .
Na4 Na 0.19756(11) 0.26369(11) 1.06763(8) 0.0265(5) Uani 1 1 d . A .
O2 O 0.1747(3) 0.4897(2) 0.90671(18) 0.0491(11) Uani 1 1 d . . .
O3 O 0.2209(2) 0.2495(2) 0.88720(14) 0.0287(8) Uani 1 1 d . A .
O4 O 0.2783(2) 0.3510(2) 1.02968(15) 0.0290(8) Uani 1 1 d . . .
O5 O 0.07893(18) 0.26807(19) 0.96811(13) 0.0232(8) Uani 1 1 d . A .
O6 O 0.25065(19) 0.15250(19) 1.02957(14) 0.0278(8) Uani 1 1 d . A .
N1 N 0.4193(3) 0.1777(3) 0.94564(19) 0.0356(11) Uani 1 1 d . . .
N2 N 0.4819(3) 0.3043(3) 1.04848(19) 0.0345(11) Uani 1 1 d . . .
N3 N 0.1017(2) 0.2068(2) 1.12011(18) 0.0278(10) Uani 1 1 d . . .
N4 N 0.2958(3) 0.2271(3) 1.17955(19) 0.0335(11) Uani 1 1 d . . .
C5 C 0.1539(5) 0.5590(4) 0.9380(3) 0.068(2) Uani 1 1 d . A .
H5A H 0.1602 0.6071 0.9137 0.082 Uiso 1 1 calc R . .
H5B H 0.1961 0.5631 0.9846 0.082 Uiso 1 1 calc R . .
C6 C 0.0627(5) 0.5545(4) 0.9378(3) 0.071(2) Uani 1 1 d . . .
H6A H 0.0515 0.6002 0.9619 0.106 Uiso 1 1 calc R A .
H6B H 0.0556 0.5055 0.9598 0.106 Uiso 1 1 calc R . .
H6C H 0.0206 0.5549 0.8916 0.106 Uiso 1 1 calc R . .
C7 C 0.2539(4) 0.4960(5) 0.8943(3) 0.072(2) Uani 1 1 d . A .
H7A H 0.2751 0.4421 0.8895 0.086 Uiso 1 1 calc R . .
H7B H 0.2993 0.5216 0.9331 0.086 Uiso 1 1 calc R . .
C8 C 0.2430(5) 0.5436(6) 0.8315(4) 0.102(3) Uani 1 1 d . . .
H8A H 0.2941 0.5348 0.8184 0.153 Uiso 1 1 calc R A .
H8B H 0.2387 0.6001 0.8405 0.153 Uiso 1 1 calc R . .
H8C H 0.1892 0.5267 0.7953 0.153 Uiso 1 1 calc R . .
C9 C 0.2459(3) 0.2575(3) 0.8349(2) 0.0267(12) Uani 1 1 d . . .
C10 C 0.1964(3) 0.3086(3) 0.7805(2) 0.0281(12) Uani 1 1 d . A .
C11 C 0.2247(3) 0.3196(3) 0.7275(2) 0.0337(13) Uani 1 1 d . . .
H11 H 0.1927 0.3551 0.6929 0.040 Uiso 1 1 calc R A .
C12 C 0.2974(3) 0.2811(4) 0.7225(2) 0.0382(14) Uani 1 1 d . A .
C13 C 0.3422(3) 0.2298(3) 0.7739(2) 0.0360(13) Uani 1 1 d . . .
H13 H 0.3925 0.2027 0.7720 0.043 Uiso 1 1 calc R A .
C14 C 0.3164(3) 0.2162(3) 0.8283(2) 0.0295(12) Uani 1 1 d . A .
C15 C 0.1127(3) 0.3461(4) 0.7795(2) 0.0401(14) Uani 1 1 d . . .
H15A H 0.1265 0.3901 0.8115 0.060 Uiso 1 1 calc R A .
H15B H 0.0771 0.3066 0.7919 0.060 Uiso 1 1 calc R . .
H15C H 0.0796 0.3662 0.7346 0.060 Uiso 1 1 calc R . .
C16 C 0.3261(4) 0.2950(4) 0.6634(3) 0.0546(18) Uani 1 1 d . . .
H16A H 0.3612 0.3437 0.6706 0.082 Uiso 1 1 calc R A .
H16B H 0.2739 0.3002 0.6225 0.082 Uiso 1 1 calc R . .
H16C H 0.3617 0.2500 0.6589 0.082 Uiso 1 1 calc R . .
C17 C 0.3638(3) 0.1517(3) 0.8774(2) 0.0357(13) Uani 1 1 d . A .
H17A H 0.3190 0.1143 0.8813 0.043 Uiso 1 1 calc R . .
H17B H 0.4016 0.1219 0.8584 0.043 Uiso 1 1 calc R . .
C18 C 0.4606(4) 0.1081(4) 0.9846(3) 0.0540(17) Uani 1 1 d . A .
H18A H 0.5033 0.0856 0.9669 0.081 Uiso 1 1 calc R . .
H18B H 0.4153 0.0685 0.9817 0.081 Uiso 1 1 calc R . .
H18C H 0.4911 0.1234 1.0314 0.081 Uiso 1 1 calc R . .
C19 C 0.4834(3) 0.2370(4) 0.9442(3) 0.0414(14) Uani 1 1 d . A .
H19A H 0.4521 0.2811 0.9146 0.050 Uiso 1 1 calc R . .
H19B H 0.5245 0.2131 0.9250 0.050 Uiso 1 1 calc R . .
C20 C 0.5369(3) 0.2706(4) 1.0139(2) 0.0448(15) Uani 1 1 d . A .
H20A H 0.5737 0.2278 1.0417 0.054 Uiso 1 1 calc R . .
H20B H 0.5770 0.3123 1.0090 0.054 Uiso 1 1 calc R . .
C21 C 0.5368(3) 0.3084(4) 1.1213(2) 0.0437(15) Uani 1 1 d . A .
H21A H 0.5567 0.2550 1.1380 0.066 Uiso 1 1 calc R . .
H21B H 0.5015 0.3304 1.1458 0.066 Uiso 1 1 calc R . .
H21C H 0.5881 0.3424 1.1280 0.066 Uiso 1 1 calc R . .
C22 C 0.4499(3) 0.3844(3) 1.0223(2) 0.0355(13) Uani 1 1 d . A .
H22A H 0.4061 0.3787 0.9764 0.043 Uiso 1 1 calc R . .
H22B H 0.5002 0.4151 1.0193 0.043 Uiso 1 1 calc R . .
C23 C 0.4083(3) 0.4316(3) 1.0627(2) 0.0298(12) Uani 1 1 d . . .
C24 C 0.4543(3) 0.4970(3) 1.0999(2) 0.0364(13) Uani 1 1 d . A .
H24 H 0.5105 0.5096 1.0984 0.044 Uiso 1 1 calc R . .
C25 C 0.4217(4) 0.5436(3) 1.1385(2) 0.0382(14) Uani 1 1 d . . .
C26 C 0.3387(3) 0.5235(3) 1.1388(2) 0.0367(13) Uani 1 1 d . A .
H26 H 0.3147 0.5544 1.1651 0.044 Uiso 1 1 calc R . .
C27 C 0.2895(3) 0.4606(3) 1.1025(2) 0.0322(13) Uani 1 1 d . . .
C28 C 0.3240(3) 0.4122(3) 1.0636(2) 0.0281(12) Uani 1 1 d . A .
C29 C 0.4721(4) 0.6139(3) 1.1786(3) 0.0538(17) Uani 1 1 d . A .
H29A H 0.5324 0.6138 1.1787 0.081 Uiso 1 1 calc R . .
H29B H 0.4738 0.6101 1.2247 0.081 Uiso 1 1 calc R . .
H29C H 0.4425 0.6632 1.1584 0.081 Uiso 1 1 calc R . .
C30 C 0.1991(3) 0.4435(3) 1.1038(3) 0.0410(14) Uani 1 1 d . A .
H30A H 0.2028 0.3996 1.1346 0.062 Uiso 1 1 calc R . .
H30B H 0.1591 0.4291 1.0588 0.062 Uiso 1 1 calc R . .
H30C H 0.1766 0.4908 1.1189 0.062 Uiso 1 1 calc R . .
C31 C -0.0025(3) 0.2686(3) 0.9673(2) 0.0221(11) Uani 1 1 d . . .
C32 C -0.0696(3) 0.3136(3) 0.9186(2) 0.0237(11) Uani 1 1 d . A .
C33 C -0.1546(3) 0.3131(3) 0.9179(2) 0.0291(12) Uani 1 1 d . . .
H33 H -0.1974 0.3443 0.8851 0.035 Uiso 1 1 calc R A .
C34 C -0.1812(3) 0.2703(3) 0.9617(2) 0.0302(12) Uani 1 1 d . A .
C35 C -0.1170(3) 0.2256(3) 1.0088(2) 0.0267(11) Uani 1 1 d . . .
H35 H -0.1331 0.1953 1.0400 0.032 Uiso 1 1 calc R A .
C36 C -0.0292(3) 0.2231(3) 1.0123(2) 0.0245(11) Uani 1 1 d . A .
C37 C 0.0346(3) 0.1681(3) 1.0619(2) 0.0263(11) Uani 1 1 d . A .
H37A H 0.0005 0.1307 1.0786 0.032 Uiso 1 1 calc R . .
H37B H 0.0655 0.1365 1.0382 0.032 Uiso 1 1 calc R . .
C38 C -0.0442(3) 0.3612(3) 0.8692(2) 0.0368(13) Uani 1 1 d . . .
H38A H -0.0964 0.3882 0.8384 0.055 Uiso 1 1 calc R A .
H38B H -0.0199 0.3258 0.8440 0.055 Uiso 1 1 calc R . .
H38C H 0.0003 0.4006 0.8931 0.055 Uiso 1 1 calc R . .
C39 C -0.2749(3) 0.2724(3) 0.9593(3) 0.0395(14) Uani 1 1 d . . .
H39A H -0.2920 0.3274 0.9631 0.059 Uiso 1 1 calc R A .
H39B H -0.2796 0.2412 0.9963 0.059 Uiso 1 1 calc R . .
H39C H -0.3141 0.2501 0.9167 0.059 Uiso 1 1 calc R . .
C40 C 0.0605(4) 0.2520(3) 1.1591(2) 0.0422(14) Uani 1 1 d . A .
H40A H 0.0254 0.2163 1.1755 0.063 Uiso 1 1 calc R . .
H40B H 0.0222 0.2929 1.1308 0.063 Uiso 1 1 calc R . .
H40C H 0.1064 0.2771 1.1971 0.063 Uiso 1 1 calc R . .
C41 C 0.1615(3) 0.1458(3) 1.1619(2) 0.0317(12) Uani 1 1 d . A .
H41A H 0.1767 0.1079 1.1325 0.038 Uiso 1 1 calc R . .
H41B H 0.1304 0.1161 1.1865 0.038 Uiso 1 1 calc R . .
C42 C 0.2467(3) 0.1806(3) 1.2121(2) 0.0383(14) Uani 1 1 d . A .
H42A H 0.2320 0.2149 1.2441 0.046 Uiso 1 1 calc R . .
H42B H 0.2845 0.1369 1.2378 0.046 Uiso 1 1 calc R . .
C43 C 0.3370(4) 0.2979(3) 1.2200(3) 0.0507(16) Uani 1 1 d . A .
H43A H 0.2914 0.3297 1.2281 0.076 Uiso 1 1 calc R . .
H43B H 0.3660 0.3298 1.1958 0.076 Uiso 1 1 calc R . .
H43C H 0.3807 0.2808 1.2628 0.076 Uiso 1 1 calc R . .
C44 C 0.3662(3) 0.1828(3) 1.1663(2) 0.0359(13) Uani 1 1 d . A .
H44A H 0.4168 0.1776 1.2090 0.043 Uiso 1 1 calc R . .
H44B H 0.3862 0.2151 1.1359 0.043 Uiso 1 1 calc R . .
C45 C 0.3431(3) 0.1016(3) 1.1362(2) 0.0342(13) Uani 1 1 d . . .
C46 C 0.3787(4) 0.0354(4) 1.1753(3) 0.0491(16) Uani 1 1 d . A .
H46 H 0.4155 0.0434 1.2207 0.059 Uiso 1 1 calc R . .
C47 C 0.3634(5) -0.0402(4) 1.1518(3) 0.067(2) Uani 1 1 d . . .
C48 C 0.3093(5) -0.0502(4) 1.0841(3) 0.0601(19) Uani 1 1 d . A .
H48 H 0.2981 -0.1022 1.0659 0.072 Uiso 1 1 calc R . .
C49 C 0.2723(4) 0.0135(3) 1.0437(2) 0.0387(14) Uani 1 1 d . . .
C50 C 0.2874(3) 0.0913(3) 1.0679(2) 0.0296(12) Uani 1 1 d . A .
C51 C 0.4010(6) -0.1120(5) 1.1958(4) 0.099(3) Uani 1 1 d . A .
H51A H 0.4313 -0.0947 1.2421 0.149 Uiso 1 1 calc R . .
H51B H 0.4429 -0.1394 1.1799 0.149 Uiso 1 1 calc R . .
H51C H 0.3530 -0.1483 1.1937 0.149 Uiso 1 1 calc R . .
C52 C 0.2133(4) -0.0004(4) 0.9707(3) 0.0543(17) Uani 1 1 d . A .
H52A H 0.2187 -0.0557 0.9586 0.082 Uiso 1 1 calc R . .
H52B H 0.2316 0.0348 0.9418 0.082 Uiso 1 1 calc R . .
H52C H 0.1518 0.0107 0.9649 0.082 Uiso 1 1 calc R . .
O1B O 0.0387(6) 0.1025(6) 0.8386(5) 0.045(3) Uiso 0.436(9) 1 d P A 2
C2B C -0.0294(9) 0.0459(9) 0.8366(7) 0.046(4) Uiso 0.436(9) 1 d P A 2
H2B1 H -0.0823 0.0526 0.7956 0.056 Uiso 0.436(9) 1 calc PR A 2
H2B2 H -0.0077 -0.0092 0.8386 0.056 Uiso 0.436(9) 1 calc PR A 2
C4B C 0.1255(12) 0.0319(12) 0.7868(10) 0.078(6) Uiso 0.436(9) 1 d P A 2
H4B1 H 0.1315 0.0226 0.7435 0.116 Uiso 0.436(9) 1 calc PR A 2
H4B2 H 0.1055 -0.0168 0.8017 0.116 Uiso 0.436(9) 1 calc PR A 2
H4B3 H 0.1827 0.0477 0.8197 0.116 Uiso 0.436(9) 1 calc PR A 2
C3B C 0.0600(10) 0.0961(9) 0.7798(7) 0.035(4) Uiso 0.436(9) 1 d P A 2
H3B1 H 0.0844 0.1471 0.7715 0.042 Uiso 0.436(9) 1 calc PR A 2
H3B2 H 0.0057 0.0848 0.7409 0.042 Uiso 0.436(9) 1 calc PR A 2
O1 O 0.0167(4) 0.0954(4) 0.8625(4) 0.036(2) Uiso 0.564(9) 1 d P A 1
C2 C -0.1341(6) 0.0816(7) 0.8587(5) 0.051(3) Uiso 0.564(9) 1 d P A 1
H2A H -0.1712 0.0519 0.8777 0.077 Uiso 0.564(9) 1 calc PR A 1
H2B H -0.1492 0.0668 0.8117 0.077 Uiso 0.564(9) 1 calc PR A 1
H2C H -0.1439 0.1386 0.8618 0.077 Uiso 0.564(9) 1 calc PR A 1
C3 C 0.0174(7) 0.0507(7) 0.8063(5) 0.044(3) Uiso 0.564(9) 1 d P A 1
H3A H -0.0410 0.0546 0.7698 0.052 Uiso 0.564(9) 1 calc PR A 1
H3B H 0.0288 -0.0058 0.8190 0.052 Uiso 0.564(9) 1 calc PR A 1
C4 C 0.0905(8) 0.0830(8) 0.7815(6) 0.044(3) Uiso 0.564(9) 1 d P A 1
H4A H 0.0844 0.0578 0.7389 0.065 Uiso 0.564(9) 1 calc PR A 1
H4B H 0.1487 0.0708 0.8148 0.065 Uiso 0.564(9) 1 calc PR A 1
H4C H 0.0841 0.1405 0.7754 0.065 Uiso 0.564(9) 1 calc PR A 1
C1 C -0.0477(4) 0.0644(4) 0.8933(3) 0.0587(17) Uiso 1 1 d . . .
H1A H -0.0937 0.0286 0.8960 0.088 Uiso 0.436(9) 1 d PR A .
H1B H -0.0684 0.1193 0.8906 0.088 Uiso 0.436(9) 1 d PR . .
H1C H 0.0056 0.0580 0.9332 0.088 Uiso 0.436(9) 1 d PR . .
H1D H -0.0417 0.0075 0.8976 0.070 Uiso 0.564(9) 1 d PR . .
H1E H -0.0321 0.0881 0.9385 0.070 Uiso 0.564(9) 1 d PR . .

loop_
_atom_site_aniso_label
_atom_site_aniso_U_11
_atom_site_aniso_U_22
_atom_site_aniso_U_33
_atom_site_aniso_U_23
_atom_site_aniso_U_13
_atom_site_aniso_U_12
Na1 0.0307(10) 0.0322(12) 0.0147(9) -0.0015(8) 0.0027(8) -0.0021(8)
Na2 0.0279(10) 0.0337(12) 0.0187(9) 0.0017(8) 0.0024(8) 0.0000(9)
Na3 0.0267(10) 0.0383(13) 0.0210(9) 0.0013(8) 0.0043(8) 0.0007(9)
Na4 0.0245(9) 0.0343(12) 0.0147(9) 0.0009(8) -0.0001(7) -0.0019(8)
O2 0.058(3) 0.037(3) 0.037(2) 0.0036(19) -0.0013(19) -0.006(2)
O3 0.0288(18) 0.038(2) 0.0184(16) 0.0002(15) 0.0075(14) 0.0011(16)
O4 0.0285(18) 0.031(2) 0.0227(17) -0.0041(15) 0.0029(14) -0.0045(16)
O5 0.0194(17) 0.036(2) 0.0121(15) -0.0007(14) 0.0026(13) -0.0019(15)
O6 0.0288(18) 0.029(2) 0.0188(16) 0.0042(15) 0.0008(14) 0.0010(15)
N1 0.033(2) 0.046(3) 0.025(2) 0.006(2) 0.0066(19) 0.008(2)
N2 0.026(2) 0.053(3) 0.020(2) 0.001(2) 0.0020(18) 0.000(2)
N3 0.029(2) 0.037(3) 0.0164(19) -0.0013(18) 0.0062(17) 0.0018(19)
N4 0.031(2) 0.039(3) 0.021(2) -0.0036(19) -0.0031(18) -0.004(2)
C5 0.093(6) 0.034(4) 0.042(4) -0.003(3) -0.019(4) -0.007(4)
C6 0.088(6) 0.057(5) 0.045(4) -0.011(3) -0.003(4) 0.015(4)
C7 0.055(4) 0.071(5) 0.066(5) 0.023(4) -0.005(4) -0.017(4)
C8 0.075(5) 0.117(8) 0.100(6) 0.044(6) 0.014(5) -0.032(5)
C9 0.026(3) 0.037(3) 0.017(2) -0.006(2) 0.007(2) -0.008(2)
C10 0.026(3) 0.042(3) 0.013(2) -0.002(2) 0.004(2) -0.004(2)
C11 0.033(3) 0.049(4) 0.015(2) 0.002(2) 0.005(2) -0.001(3)
C12 0.036(3) 0.062(4) 0.016(3) -0.009(3) 0.008(2) -0.009(3)
C13 0.027(3) 0.055(4) 0.028(3) -0.008(3) 0.012(2) -0.002(3)
C14 0.030(3) 0.037(3) 0.021(3) -0.003(2) 0.008(2) -0.005(2)
C15 0.035(3) 0.064(4) 0.017(3) 0.007(3) 0.005(2) 0.006(3)
C16 0.047(3) 0.095(5) 0.025(3) 0.000(3) 0.017(3) 0.001(4)
C17 0.039(3) 0.037(3) 0.031(3) -0.003(2) 0.013(2) 0.007(3)
C18 0.048(4) 0.060(4) 0.046(4) 0.009(3) 0.007(3) 0.017(3)
C19 0.025(3) 0.067(4) 0.035(3) 0.004(3) 0.014(2) 0.004(3)
C20 0.024(3) 0.077(5) 0.029(3) 0.005(3) 0.005(2) 0.004(3)
C21 0.035(3) 0.061(4) 0.022(3) 0.003(3) -0.005(2) 0.000(3)
C22 0.025(3) 0.051(4) 0.025(3) 0.007(3) 0.002(2) -0.012(3)
C23 0.031(3) 0.037(3) 0.014(2) 0.009(2) 0.000(2) -0.002(2)
C24 0.034(3) 0.042(4) 0.022(3) 0.010(3) -0.004(2) -0.008(3)
C25 0.044(3) 0.029(3) 0.024(3) 0.007(2) -0.008(2) -0.005(3)
C26 0.044(3) 0.032(3) 0.025(3) 0.001(2) 0.000(2) 0.005(3)
C27 0.034(3) 0.035(3) 0.021(3) 0.007(2) 0.001(2) 0.001(2)
C28 0.029(3) 0.027(3) 0.020(2) 0.007(2) -0.002(2) 0.000(2)
C29 0.068(4) 0.040(4) 0.035(3) 0.000(3) -0.004(3) -0.015(3)
C30 0.045(3) 0.036(3) 0.039(3) -0.007(3) 0.012(3) 0.003(3)
C31 0.020(2) 0.029(3) 0.016(2) -0.009(2) 0.005(2) -0.003(2)
C32 0.029(3) 0.027(3) 0.012(2) -0.002(2) 0.004(2) 0.000(2)
C33 0.025(3) 0.034(3) 0.021(2) -0.001(2) 0.000(2) 0.006(2)
C34 0.025(3) 0.038(3) 0.025(3) -0.002(2) 0.005(2) -0.001(2)
C35 0.029(3) 0.034(3) 0.021(2) -0.003(2) 0.012(2) -0.003(2)
C36 0.025(3) 0.029(3) 0.017(2) -0.004(2) 0.004(2) -0.002(2)
C37 0.027(3) 0.033(3) 0.015(2) -0.001(2) 0.003(2) -0.003(2)
C38 0.031(3) 0.047(4) 0.028(3) 0.007(3) 0.005(2) 0.003(3)
C39 0.032(3) 0.046(4) 0.040(3) 0.001(3) 0.012(3) 0.006(3)
C40 0.043(3) 0.053(4) 0.026(3) -0.001(3) 0.007(2) 0.013(3)
C41 0.031(3) 0.040(3) 0.018(2) 0.009(2) 0.002(2) 0.005(2)
C42 0.038(3) 0.050(4) 0.016(2) 0.001(2) -0.004(2) 0.004(3)
C43 0.055(4) 0.041(4) 0.034(3) 0.000(3) -0.010(3) -0.001(3)
C44 0.027(3) 0.054(4) 0.016(2) 0.005(2) -0.005(2) -0.003(3)
C45 0.030(3) 0.047(4) 0.022(3) 0.006(2) 0.005(2) 0.005(3)
C46 0.057(4) 0.058(5) 0.021(3) 0.010(3) 0.000(3) 0.022(3)
C47 0.097(5) 0.063(5) 0.034(3) 0.022(3) 0.016(4) 0.038(4)
C48 0.102(5) 0.031(4) 0.036(3) 0.006(3) 0.012(4) 0.018(4)
C49 0.054(3) 0.033(3) 0.023(3) 0.006(2) 0.007(3) 0.009(3)
C50 0.029(3) 0.035(3) 0.024(3) 0.007(2) 0.008(2) 0.006(2)
C51 0.162(8) 0.066(6) 0.050(4) 0.025(4) 0.014(5) 0.052(6)
C52 0.079(4) 0.039(4) 0.031(3) -0.005(3) 0.003(3) -0.001(3)

loop_
_atom_type_symbol
_atom_type_description
_atom_type_scat_dispersion_real
_atom_type_scat_dispersion_imag
_atom_type_scat_source
Na Na 0.0362 0.0249 'International Tables Vol C Tables 4.2.6.8 and 6.1.1.4'
O O 0.0106 0.0060 'International Tables Vol C Tables 4.2.6.8 and 6.1.1.4'
N N 0.0061 0.0033 'International Tables Vol C Tables 4.2.6.8 and 6.1.1.4'
C C 0.0033 0.0016 'International Tables Vol C Tables 4.2.6.8 and 6.1.1.4'
H H 0.0000 0.0000 'International Tables Vol C Tables 4.2.6.8 and 6.1.1.4'

loop_
_geom_angle_atom_site_label_1
_geom_angle_atom_site_label_2
_geom_angle_atom_site_label_3
_geom_angle
_geom_angle_site_symmetry_1
_geom_angle_site_symmetry_3
_geom_angle_publ_flag
O3 Na1 O5 95.52(13) . . ?
O3 Na1 O1B 109.0(3) . . ?
O5 Na1 O1B 113.2(3) . . ?
O3 Na1 O6 94.03(12) . . ?
O5 Na1 O6 90.73(12) . . ?
O1B Na1 O6 144.1(3) . . ?
O3 Na1 O1 126.2(2) . . ?
O5 Na1 O1 102.6(2) . . ?
O1B Na1 O1 18.2(2) . . ?
O6 Na1 O1 135.2(2) . . ?
O4 Na2 O5 93.49(12) . . ?
O4 Na2 O3 92.28(13) . . ?
O5 Na2 O3 92.50(13) . . ?
O4 Na2 O2 96.71(14) . . ?
O5 Na2 O2 141.67(15) . . ?
O3 Na2 O2 123.74(15) . . ?
O4 Na3 O6 96.36(13) . . ?
O4 Na3 N1 152.65(17) . . ?
O6 Na3 N1 110.94(16) . . ?
O4 Na3 O3 91.48(12) . . ?
O6 Na3 O3 91.51(12) . . ?
N1 Na3 O3 86.44(13) . . ?
O4 Na3 N2 86.55(14) . . ?
O6 Na3 N2 135.77(14) . . ?
N1 Na3 N2 75.16(15) . . ?
O3 Na3 N2 132.63(14) . . ?
O5 Na4 O4 92.59(12) . . ?
O5 Na4 O6 89.61(12) . . ?
O4 Na4 O6 93.44(13) . . ?
O5 Na4 N3 88.83(12) . . ?
O4 Na4 N3 163.47(15) . . ?
O6 Na4 N3 103.05(14) . . ?
O5 Na4 N4 162.46(15) . . ?
O4 Na4 N4 104.78(14) . . ?
O6 Na4 N4 86.99(14) . . ?
N3 Na4 N4 75.23(14) . . ?
C7 O2 C5 114.2(5) . . ?
C7 O2 Na2 105.5(4) . . ?
C5 O2 Na2 128.7(4) . . ?
C9 O3 Na1 140.6(3) . . ?
C9 O3 Na2 123.6(3) . . ?
Na1 O3 Na2 85.78(12) . . ?
C9 O3 Na3 118.8(3) . . ?
Na1 O3 Na3 86.21(12) . . ?
Na2 O3 Na3 85.27(12) . . ?
C28 O4 Na3 127.3(3) . . ?
C28 O4 Na2 127.5(3) . . ?
Na3 O4 Na2 90.34(13) . . ?
C28 O4 Na4 125.5(3) . . ?
Na3 O4 Na4 85.54(13) . . ?
Na2 O4 Na4 87.40(12) . . ?
C31 O5 Na1 125.1(3) . . ?
C31 O5 Na4 120.8(2) . . ?
Na1 O5 Na4 90.09(12) . . ?
C31 O5 Na2 134.7(3) . . ?
Na1 O5 Na2 86.18(12) . . ?
Na4 O5 Na2 86.50(11) . . ?
C50 O6 Na3 121.9(3) . . ?
C50 O6 Na1 135.2(3) . . ?
Na3 O6 Na1 87.90(12) . . ?
C50 O6 Na4 123.5(3) . . ?
Na3 O6 Na4 84.62(13) . . ?
Na1 O6 Na4 88.86(12) . . ?
C19 N1 C18 112.4(4) . . ?
C19 N1 C17 111.7(4) . . ?
C18 N1 C17 108.6(4) . . ?
C19 N1 Na3 104.7(3) . . ?
C18 N1 Na3 109.6(3) . . ?
C17 N1 Na3 109.8(3) . . ?
C20 N2 C22 110.8(4) . . ?
C20 N2 C21 107.7(4) . . ?
C22 N2 C21 110.5(4) . . ?
C20 N2 Na3 106.5(3) . . ?
C22 N2 Na3 93.6(3) . . ?
C21 N2 Na3 126.7(3) . . ?
C40 N3 C41 110.7(4) . . ?
C40 N3 C37 111.3(4) . . ?
C41 N3 C37 109.1(4) . . ?
C40 N3 Na4 124.3(3) . . ?
C41 N3 Na4 99.5(3) . . ?
C37 N3 Na4 100.6(3) . . ?
C42 N4 C44 114.5(4) . . ?
C42 N4 C43 111.1(4) . . ?
C44 N4 C43 107.6(4) . . ?
C42 N4 Na4 109.2(3) . . ?
C44 N4 Na4 102.5(3) . . ?
C43 N4 Na4 111.7(3) . . ?
O2 C5 C6 111.0(5) . . ?
O2 C5 H5A 109.4 . . ?
C6 C5 H5A 109.4 . . ?
O2 C5 H5B 109.4 . . ?
C6 C5 H5B 109.4 . . ?
H5A C5 H5B 108.0 . . ?
C5 C6 H6A 109.5 . . ?
C5 C6 H6B 109.5 . . ?
H6A C6 H6B 109.5 . . ?
C5 C6 H6C 109.5 . . ?
H6A C6 H6C 109.5 . . ?
H6B C6 H6C 109.5 . . ?
O2 C7 C8 112.6(6) . . ?
O2 C7 H7A 109.1 . . ?
C8 C7 H7A 109.1 . . ?
O2 C7 H7B 109.1 . . ?
C8 C7 H7B 109.1 . . ?
H7A C7 H7B 107.8 . . ?
C7 C8 H8A 109.5 . . ?
C7 C8 H8B 109.5 . . ?
H8A C8 H8B 109.5 . . ?
C7 C8 H8C 109.5 . . ?
H8A C8 H8C 109.5 . . ?
H8B C8 H8C 109.5 . . ?
O3 C9 C14 123.3(4) . . ?
O3 C9 C10 119.5(4) . . ?
C14 C9 C10 117.1(4) . . ?
C11 C10 C9 119.4(4) . . ?
C11 C10 C15 120.2(4) . . ?
C9 C10 C15 120.3(4) . . ?
C10 C11 C12 123.1(5) . . ?
C10 C11 H11 118.4 . . ?
C12 C11 H11 118.4 . . ?
C13 C12 C11 116.8(5) . . ?
C13 C12 C16 121.8(5) . . ?
C11 C12 C16 121.3(5) . . ?
C12 C13 C14 122.5(5) . . ?
C12 C13 H13 118.8 . . ?
C14 C13 H13 118.8 . . ?
C9 C14 C13 120.8(5) . . ?
C9 C14 C17 121.2(4) . . ?
C13 C14 C17 118.0(5) . . ?
C10 C15 H15A 109.5 . . ?
C10 C15 H15B 109.5 . . ?
H15A C15 H15B 109.5 . . ?
C10 C15 H15C 109.5 . . ?
H15A C15 H15C 109.5 . . ?
H15B C15 H15C 109.5 . . ?
C12 C16 H16A 109.5 . . ?
C12 C16 H16B 109.5 . . ?
H16A C16 H16B 109.5 . . ?
C12 C16 H16C 109.5 . . ?
H16A C16 H16C 109.5 . . ?
H16B C16 H16C 109.5 . . ?
N1 C17 C14 116.7(4) . . ?
N1 C17 H17A 108.1 . . ?
C14 C17 H17A 108.1 . . ?
N1 C17 H17B 108.1 . . ?
C14 C17 H17B 108.1 . . ?
H17A C17 H17B 107.3 . . ?
N1 C18 H18A 109.5 . . ?
N1 C18 H18B 109.5 . . ?
H18A C18 H18B 109.5 . . ?
N1 C18 H18C 109.5 . . ?
H18A C18 H18C 109.5 . . ?
H18B C18 H18C 109.5 . . ?
N1 C19 C20 113.1(4) . . ?
N1 C19 H19A 109.0 . . ?
C20 C19 H19A 109.0 . . ?
N1 C19 H19B 109.0 . . ?
C20 C19 H19B 109.0 . . ?
H19A C19 H19B 107.8 . . ?
N2 C20 C19 113.6(4) . . ?
N2 C20 H20A 108.9 . . ?
C19 C20 H20A 108.9 . . ?
N2 C20 H20B 108.9 . . ?
C19 C20 H20B 108.9 . . ?
H20A C20 H20B 107.7 . . ?
N2 C21 H21A 109.5 . . ?
N2 C21 H21B 109.5 . . ?
H21A C21 H21B 109.5 . . ?
N2 C21 H21C 109.5 . . ?
H21A C21 H21C 109.5 . . ?
H21B C21 H21C 109.5 . . ?
N2 C22 C23 115.6(4) . . ?
N2 C22 H22A 108.4 . . ?
C23 C22 H22A 108.4 . . ?
N2 C22 H22B 108.4 . . ?
C23 C22 H22B 108.4 . . ?
H22A C22 H22B 107.4 . . ?
C24 C23 C28 119.4(5) . . ?
C24 C23 C22 119.0(5) . . ?
C28 C23 C22 121.6(4) . . ?
C25 C24 C23 123.1(5) . . ?
C25 C24 H24 118.4 . . ?
C23 C24 H24 118.4 . . ?
C24 C25 C26 116.6(5) . . ?
C24 C25 C29 122.6(5) . . ?
C26 C25 C29 120.8(5) . . ?
C27 C26 C25 123.1(5) . . ?
C27 C26 H26 118.4 . . ?
C25 C26 H26 118.4 . . ?
C26 C27 C28 119.9(5) . . ?
C26 C27 C30 120.3(5) . . ?
C28 C27 C30 119.8(5) . . ?
O4 C28 C23 121.7(5) . . ?
O4 C28 C27 120.5(4) . . ?
C23 C28 C27 117.8(5) . . ?
C25 C29 H29A 109.5 . . ?
C25 C29 H29B 109.5 . . ?
H29A C29 H29B 109.5 . . ?
C25 C29 H29C 109.5 . . ?
H29A C29 H29C 109.5 . . ?
H29B C29 H29C 109.5 . . ?
C27 C30 H30A 109.5 . . ?
C27 C30 H30B 109.5 . . ?
H30A C30 H30B 109.5 . . ?
C27 C30 H30C 109.5 . . ?
H30A C30 H30C 109.5 . . ?
H30B C30 H30C 109.5 . . ?
O5 C31 C36 122.7(4) . . ?
O5 C31 C32 120.8(4) . . ?
C36 C31 C32 116.5(4) . . ?
C33 C32 C31 120.2(4) . . ?
C33 C32 C38 121.8(4) . . ?
C31 C32 C38 118.0(4) . . ?
C34 C33 C32 124.0(4) . . ?
C34 C33 H33 118.0 . . ?
C32 C33 H33 118.0 . . ?
C33 C34 C35 116.4(4) . . ?
C33 C34 C39 121.9(4) . . ?
C35 C34 C39 121.7(5) . . ?
C34 C35 C36 122.7(4) . . ?
C34 C35 H35 118.7 . . ?
C36 C35 H35 118.7 . . ?
C35 C36 C31 120.2(4) . . ?
C35 C36 C37 118.9(4) . . ?
C31 C36 C37 120.8(4) . . ?
N3 C37 C36 115.7(4) . . ?
N3 C37 H37A 108.4 . . ?
C36 C37 H37A 108.4 . . ?
N3 C37 H37B 108.4 . . ?
C36 C37 H37B 108.4 . . ?
H37A C37 H37B 107.4 . . ?
C32 C38 H38A 109.5 . . ?
C32 C38 H38B 109.5 . . ?
H38A C38 H38B 109.5 . . ?
C32 C38 H38C 109.5 . . ?
H38A C38 H38C 109.5 . . ?
H38B C38 H38C 109.5 . . ?
C34 C39 H39A 109.5 . . ?
C34 C39 H39B 109.5 . . ?
H39A C39 H39B 109.5 . . ?
C34 C39 H39C 109.5 . . ?
H39A C39 H39C 109.5 . . ?
H39B C39 H39C 109.5 . . ?
N3 C40 H40A 109.5 . . ?
N3 C40 H40B 109.5 . . ?
H40A C40 H40B 109.5 . . ?
N3 C40 H40C 109.5 . . ?
H40A C40 H40C 109.5 . . ?
H40B C40 H40C 109.5 . . ?
N3 C41 C42 113.0(4) . . ?
N3 C41 H41A 109.0 . . ?
C42 C41 H41A 109.0 . . ?
N3 C41 H41B 109.0 . . ?
C42 C41 H41B 109.0 . . ?
H41A C41 H41B 107.8 . . ?
N4 C42 C41 112.3(4) . . ?
N4 C42 H42A 109.1 . . ?
C41 C42 H42A 109.1 . . ?
N4 C42 H42B 109.1 . . ?
C41 C42 H42B 109.1 . . ?
H42A C42 H42B 107.9 . . ?
N4 C43 H43A 109.5 . . ?
N4 C43 H43B 109.5 . . ?
H43A C43 H43B 109.5 . . ?
N4 C43 H43C 109.5 . . ?
H43A C43 H43C 109.5 . . ?
H43B C43 H43C 109.5 . . ?
N4 C44 C45 116.9(4) . . ?
N4 C44 H44A 108.1 . . ?
C45 C44 H44A 108.1 . . ?
N4 C44 H44B 108.1 . . ?
C45 C44 H44B 108.1 . . ?
H44A C44 H44B 107.3 . . ?
C46 C45 C50 119.5(5) . . ?
C46 C45 C44 119.2(4) . . ?
C50 C45 C44 121.2(4) . . ?
C47 C46 C45 123.3(5) . . ?
C47 C46 H46 118.4 . . ?
C45 C46 H46 118.4 . . ?
C46 C47 C48 117.1(5) . . ?
C46 C47 C51 122.6(6) . . ?
C48 C47 C51 120.4(7) . . ?
C49 C48 C47 121.6(6) . . ?
C49 C48 H48 119.2 . . ?
C47 C48 H48 119.2 . . ?
C48 C49 C50 121.4(5) . . ?
C48 C49 C52 119.6(5) . . ?
C50 C49 C52 119.0(5) . . ?
O6 C50 C49 121.6(4) . . ?
O6 C50 C45 121.3(5) . . ?
C49 C50 C45 117.1(4) . . ?
C47 C51 H51A 109.5 . . ?
C47 C51 H51B 109.5 . . ?
H51A C51 H51B 109.5 . . ?
C47 C51 H51C 109.5 . . ?
H51A C51 H51C 109.5 . . ?
H51B C51 H51C 109.5 . . ?
C49 C52 H52A 109.5 . . ?
C49 C52 H52B 109.5 . . ?
H52A C52 H52B 109.5 . . ?
C49 C52 H52C 109.5 . . ?
H52A C52 H52C 109.5 . . ?
H52B C52 H52C 109.5 . . ?
C3B O1B C2B 110.5(11) . . ?
C3B O1B Na1 115.7(9) . . ?
C2B O1B Na1 131.0(9) . . ?
C1 C2B O1B 103.2(11) . . ?
C1 C2B H2B1 111.1 . . ?
O1B C2B H2B1 111.1 . . ?
C1 C2B H2B2 111.1 . . ?
O1B C2B H2B2 111.1 . . ?
H2B1 C2B H2B2 109.1 . . ?
C1 C2B H1D 38.2 . . ?
O1B C2B H1D 125.8 . . ?
H2B1 C2B H1D 117.8 . . ?
H2B2 C2B H1D 73.8 . . ?
C3B C4B H4B1 109.5 . . ?
C3B C4B H4B2 109.5 . . ?
H4B1 C4B H4B2 109.5 . . ?
C3B C4B H4B3 109.5 . . ?
H4B1 C4B H4B3 109.5 . . ?
H4B2 C4B H4B3 109.5 . . ?
O1B C3B C4B 111.0(12) . . ?
O1B C3B H3B1 109.4 . . ?
C4B C3B H3B1 109.4 . . ?
O1B C3B H3B2 109.4 . . ?
C4B C3B H3B2 109.4 . . ?
H3B1 C3B H3B2 108.0 . . ?
C3 O1 C1 113.7(7) . . ?
C3 O1 Na1 120.8(6) . . ?
C1 O1 Na1 120.4(5) . . ?
C1 C2 H2A 109.5 . . ?
C1 C2 H2B 109.5 . . ?
C1 C2 H2C 109.5 . . ?
C1 C2 H1A 44.2 . . ?
H2A C2 H1A 67.6 . . ?
H2B C2 H1A 111.3 . . ?
H2C C2 H1A 137.4 . . ?
C1 C2 H1B 44.2 . . ?
H2A C2 H1B 125.5 . . ?
H2B C2 H1B 123.7 . . ?
H2C C2 H1B 65.3 . . ?
H1A C2 H1B 82.0 . . ?
O1 C3 C4 110.0(9) . . ?
O1 C3 H3A 109.7 . . ?
C4 C3 H3A 109.7 . . ?
O1 C3 H3B 109.7 . . ?
C4 C3 H3B 109.7 . . ?
H3A C3 H3B 108.2 . . ?
C2 C1 C2B 94.3(8) . . ?
C2 C1 O1 115.3(7) . . ?
C2B C1 O1 45.3(6) . . ?
C2 C1 H1A 60.3 . . ?
C2B C1 H1A 108.8 . . ?
O1 C1 H1A 154.1 . . ?
C2 C1 H1B 60.1 . . ?
C2B C1 H1B 109.7 . . ?
O1 C1 H1B 85.7 . . ?
H1A C1 H1B 109.5 . . ?
C2 C1 H1C 155.8 . . ?
C2B C1 H1C 109.9 . . ?
O1 C1 H1C 83.5 . . ?
H1A C1 H1C 109.5 . . ?
H1B C1 H1C 109.5 . . ?
C2 C1 H1D 108.2 . . ?
C2B C1 H1D 79.2 . . ?
O1 C1 H1D 108.8 . . ?
H1A C1 H1D 55.5 . . ?
H1B C1 H1D 164.9 . . ?
H1C C1 H1D 77.3 . . ?
C2 C1 H1E 107.2 . . ?
C2B C1 H1E 152.4 . . ?
O1 C1 H1E 108.3 . . ?
H1A C1 H1E 96.9 . . ?
H1B C1 H1E 68.9 . . ?
H1C C1 H1E 50.0 . . ?
H1D C1 H1E 109.0 . . ?

loop_
_geom_bond_atom_site_label_1
_geom_bond_atom_site_label_2
_geom_bond_distance
_geom_bond_site_symmetry_2
_geom_bond_publ_flag
Na1 O3 2.263(4) . ?
Na1 O5 2.285(4) . ?
Na1 O1B 2.296(9) . ?
Na1 O6 2.307(3) . ?
Na1 O1 2.332(7) . ?
Na2 O4 2.268(3) . ?
Na2 O5 2.311(3) . ?
Na2 O3 2.350(4) . ?
Na2 O2 2.379(4) . ?
Na3 O4 2.259(4) . ?
Na3 O6 2.275(4) . ?
Na3 N1 2.349(4) . ?
Na3 O3 2.389(3) . ?
Na3 N2 2.522(4) . ?
Na4 O5 2.304(3) . ?
Na4 O4 2.309(4) . ?
Na4 O6 2.332(4) . ?
Na4 N3 2.427(4) . ?
Na4 N4 2.435(4) . ?
O2 C7 1.411(8) . ?
O2 C5 1.447(8) . ?
O3 C9 1.331(5) . ?
O4 C28 1.326(6) . ?
O5 C31 1.318(5) . ?
O6 C50 1.321(6) . ?
N1 C19 1.452(7) . ?
N1 C18 1.456(7) . ?
N1 C17 1.481(6) . ?
N2 C20 1.468(7) . ?
N2 C22 1.484(7) . ?
N2 C21 1.495(6) . ?
N3 C40 1.461(6) . ?
N3 C41 1.476(6) . ?
N3 C37 1.480(6) . ?
N4 C42 1.466(7) . ?
N4 C44 1.477(6) . ?
N4 C43 1.486(7) . ?
C5 C6 1.485(9) . ?
C5 H5A 0.990 . ?
C5 H5B 0.990 . ?
C6 H6A 0.980 . ?
C6 H6B 0.980 . ?
C6 H6C 0.980 . ?
C7 C8 1.523(9) . ?
C7 H7A 0.990 . ?
C7 H7B 0.990 . ?
C8 H8A 0.980 . ?
C8 H8B 0.980 . ?
C8 H8C 0.980 . ?
C9 C14 1.393(7) . ?
C9 C10 1.441(7) . ?
C10 C11 1.385(6) . ?
C10 C15 1.495(7) . ?
C11 C12 1.386(7) . ?
C11 H11 0.950 . ?
C12 C13 1.384(8) . ?
C12 C16 1.521(7) . ?
C13 C14 1.395(7) . ?
C13 H13 0.950 . ?
C14 C17 1.518(7) . ?
C15 H15A 0.980 . ?
C15 H15B 0.980 . ?
C15 H15C 0.980 . ?
C16 H16A 0.980 . ?
C16 H16B 0.980 . ?
C16 H16C 0.980 . ?
C17 H17A 0.990 . ?
C17 H17B 0.990 . ?
C18 H18A 0.980 . ?
C18 H18B 0.980 . ?
C18 H18C 0.980 . ?
C19 C20 1.540(7) . ?
C19 H19A 0.990 . ?
C19 H19B 0.990 . ?
C20 H20A 0.990 . ?
C20 H20B 0.990 . ?
C21 H21A 0.980 . ?
C21 H21B 0.980 . ?
C21 H21C 0.980 . ?
C22 C23 1.505(7) . ?
C22 H22A 0.990 . ?
C22 H22B 0.990 . ?
C23 C24 1.408(7) . ?
C23 C28 1.417(7) . ?
C24 C25 1.378(8) . ?
C24 H24 0.950 . ?
C25 C26 1.393(7) . ?
C25 C29 1.520(7) . ?
C26 C27 1.388(7) . ?
C26 H26 0.950 . ?
C27 C28 1.419(7) . ?
C27 C30 1.508(7) . ?
C29 H29A 0.980 . ?
C29 H29B 0.980 . ?
C29 H29C 0.980 . ?
C30 H30A 0.980 . ?
C30 H30B 0.980 . ?
C30 H30C 0.980 . ?
C31 C36 1.419(7) . ?
C31 C32 1.427(6) . ?
C32 C33 1.377(6) . ?
C32 C38 1.500(7) . ?
C33 C34 1.374(7) . ?
C33 H33 0.950 . ?
C34 C35 1.385(7) . ?
C34 C39 1.505(6) . ?
C35 C36 1.405(6) . ?
C35 H35 0.950 . ?
C36 C37 1.507(6) . ?
C37 H37A 0.990 . ?
C37 H37B 0.990 . ?
C38 H38A 0.980 . ?
C38 H38B 0.980 . ?
C38 H38C 0.980 . ?
C39 H39A 0.980 . ?
C39 H39B 0.980 . ?
C39 H39C 0.980 . ?
C40 H40A 0.980 . ?
C40 H40B 0.980 . ?
C40 H40C 0.980 . ?
C41 C42 1.532(7) . ?
C41 H41A 0.990 . ?
C41 H41B 0.990 . ?
C42 H42A 0.990 . ?
C42 H42B 0.990 . ?
C43 H43A 0.980 . ?
C43 H43B 0.980 . ?
C43 H43C 0.980 . ?
C44 C45 1.503(8) . ?
C44 H44A 0.990 . ?
C44 H44B 0.990 . ?
C45 C46 1.390(8) . ?
C45 C50 1.429(7) . ?
C46 C47 1.361(9) . ?
C46 H46 0.950 . ?
C47 C48 1.412(8) . ?
C47 C51 1.521(9) . ?
C48 C49 1.374(7) . ?
C48 H48 0.950 . ?
C49 C50 1.399(7) . ?
C49 C52 1.531(7) . ?
C51 H51A 0.980 . ?
C51 H51B 0.980 . ?
C51 H51C 0.980 . ?
C52 H52A 0.980 . ?
C52 H52B 0.980 . ?
C52 H52C 0.980 . ?
O1B C3B 1.430(17) . ?
O1B C2B 1.451(18) . ?
C2B C1 1.388(14) . ?
C2B H2B1 0.990 . ?
C2B H2B2 0.990 . ?
C2B H1D 1.5360 . ?
C4B C3B 1.49(2) . ?
C4B H4B1 0.980 . ?
C4B H4B2 0.980 . ?
C4B H4B3 0.980 . ?
C3B H3B1 0.990 . ?
C3B H3B2 0.990 . ?
O1 C3 1.425(14) . ?
O1 C1 1.519(10) . ?
C2 C1 1.362(11) . ?
C2 H2A 0.980 . ?
C2 H2B 0.980 . ?
C2 H2C 0.980 . ?
C2 H1A 1.2218 . ?
C2 H1B 1.2183 . ?
C3 C4 1.565(15) . ?
C3 H3A 0.990 . ?
C3 H3B 0.990 . ?
C4 H4A 0.980 . ?
C4 H4B 0.980 . ?
C4 H4C 0.980 . ?
C1 H1A 0.980 . ?
C1 H1B 0.980 . ?
C1 H1C 0.980 . ?
C1 H1D 0.9668 . ?
C1 H1E 0.9929 . ?
